data_4111875
loop_
_publ_author_name
'Kathryn L. Peretti'
'Hiroharu Ajiro'
'Claire T. Cohen'
'Emil B. Lobkovsky'
'Geoffrey W. Coates'

_publ_section_title
;
 A Highly Active, Isospecific Cobalt Catalyst for Propylene Oxide
 Polymerization
;
_journal_name_full 'Journal of the American Chemical Society'
_journal_page_first 11566
_journal_page_last 11567
_journal_paper_doi 10.1021/ja053451y
_journal_volume 127
_journal_year 2005
_chemical_formula_sum 'C36 H46 Co N2 O2'
_chemical_formula_weight 597.68
_chemical_name_systematic
; 
 ? 
;
_space_group_IT_number 2
_symmetry_cell_setting triclinic
_symmetry_space_group_name_Hall '-P 1'
_symmetry_space_group_name_H-M 'P -1'
_atom_sites_solution_hydrogens mixed
_atom_sites_solution_primary direct
_atom_sites_solution_secondary difmap
_audit_creation_method SHELXL-97
_cell_angle_alpha 107.645(2)
_cell_angle_beta 93.624(2)
_cell_angle_gamma 95.851(2)
_cell_formula_units_Z 2
_cell_length_a 9.2149(3)
_cell_length_b 12.9485(5)
_cell_length_c 14.3796(6)
_cell_measurement_reflns_used 7016
_cell_measurement_temperature 173(2)
_cell_measurement_theta_max 34.52
_cell_measurement_theta_min 3.55
_cell_volume 1618.49(11)
_computing_cell_refinement 'Bruker SAINT'
_computing_data_collection 'Bruker SMART'
_computing_data_reduction 'Bruker SAINT'
_computing_molecular_graphics 'Bruker SHELXTL'
_computing_publication_material 'Bruker SHELXTL'
_computing_structure_refinement 'SHELXL-97 (Sheldrick, 1997)'
_computing_structure_solution 'SHELXS-97 (Sheldrick, 1990)'
_diffrn_ambient_temperature 173(2)
_diffrn_measured_fraction_theta_full 0.960
_diffrn_measured_fraction_theta_max 0.960
_diffrn_measurement_device_type 'Bruker X8 APEX II diffractometer'
_diffrn_measurement_method 'phi and omega scans'
_diffrn_radiation_monochromator graphite
_diffrn_radiation_source 'fine-focus sealed tube'
_diffrn_radiation_type MoK\a
_diffrn_radiation_wavelength 0.71073
_diffrn_reflns_av_R_equivalents 0.0197
_diffrn_reflns_av_sigmaI/netI 0.0281
_diffrn_reflns_limit_h_max 14
_diffrn_reflns_limit_h_min -12
_diffrn_reflns_limit_k_max 20
_diffrn_reflns_limit_k_min -20
_diffrn_reflns_limit_l_max 21
_diffrn_reflns_limit_l_min -22
_diffrn_reflns_number 30581
_diffrn_reflns_theta_full 34.64
_diffrn_reflns_theta_max 34.64
_diffrn_reflns_theta_min 2.23
_exptl_absorpt_coefficient_mu 0.563
_exptl_absorpt_correction_T_max 0.9458
_exptl_absorpt_correction_T_min 0.8492
_exptl_absorpt_correction_type 'semiempirical by SADABS'
_exptl_crystal_colour red
_exptl_crystal_density_diffrn 1.226
_exptl_crystal_density_meas 0
_exptl_crystal_description block
_exptl_crystal_F_000 638
_exptl_crystal_size_max 0.30
_exptl_crystal_size_mid 0.20
_exptl_crystal_size_min 0.10
_refine_diff_density_max 0.484
_refine_diff_density_min -0.327
_refine_diff_density_rms 0.049
_refine_ls_extinction_method none
_refine_ls_goodness_of_fit_ref 1.036
_refine_ls_hydrogen_treatment mixed
_refine_ls_matrix_type full
_refine_ls_number_parameters 546
_refine_ls_number_reflns 13319
_refine_ls_number_restraints 0
_refine_ls_restrained_S_all 1.036
_refine_ls_R_factor_all 0.0418
_refine_ls_R_factor_gt 0.0326
_refine_ls_shift/su_max 0.209
_refine_ls_shift/su_mean 0.010
_refine_ls_structure_factor_coef Fsqd
_refine_ls_weighting_details 'calc w=1/[\s^2^(Fo^2^)+(0.0613P)^2^+0.1556P] where P=(Fo^2^+2Fc^2^)/3'
_refine_ls_weighting_scheme calc
_refine_ls_wR_factor_gt 0.0945
_refine_ls_wR_factor_ref 0.0994
_reflns_number_gt 11274
_reflns_number_total 13319
_reflns_threshold_expression >2sigma(I)
_cod_data_source_file ja053451yrom20050526_112934.cif
_cod_data_source_block kp3
_cod_database_code 4111875

loop_
_symmetry_equiv_pos_as_xyz
'x, y, z'
'-x, -y, -z'

loop_
_atom_site_label
_atom_site_type_symbol
_atom_site_fract_x
_atom_site_fract_y
_atom_site_fract_z
_atom_site_U_iso_or_equiv
_atom_site_adp_type
_atom_site_occupancy
_atom_site_symmetry_multiplicity
_atom_site_calc_flag
_atom_site_refinement_flags
_atom_site_disorder_assembly
_atom_site_disorder_group
Co1 Co 0.742076(12) 0.569230(9) 0.504815(8) 0.01873(4) Uani 1 1 d . . .
O1 O 0.80000(7) 0.71132(5) 0.58389(5) 0.02224(12) Uani 1 1 d . . .
O2 O 0.64257(8) 0.62617(5) 0.42021(5) 0.02508(13) Uani 1 1 d . . .
N1 N 0.86326(8) 0.50950(6) 0.57756(5) 0.01940(12) Uani 1 1 d . . .
N2 N 0.67029(8) 0.42508(6) 0.43475(6) 0.02092(13) Uani 1 1 d . . .
C1 C 0.84351(9) 0.39354(7) 0.54677(6) 0.02056(14) Uani 1 1 d . . .
C2 C 0.92015(11) 0.32753(8) 0.58699(8) 0.02605(16) Uani 1 1 d . . .
H2 H 0.9879(18) 0.3547(12) 0.6395(12) 0.039(4) Uiso 1 1 d . . .
C3 C 0.89282(11) 0.21500(8) 0.54504(8) 0.02818(18) Uani 1 1 d . . .
H3 H 0.9480(16) 0.1722(12) 0.5741(11) 0.036(4) Uiso 1 1 d . . .
C4 C 0.79096(11) 0.16877(7) 0.46427(8) 0.02754(17) Uani 1 1 d . . .
H4 H 0.7777(17) 0.0930(12) 0.4344(11) 0.036(4) Uiso 1 1 d . . .
C5 C 0.71186(11) 0.23405(7) 0.42541(7) 0.02504(16) Uani 1 1 d . . .
H5 H 0.6427(18) 0.2019(13) 0.3693(12) 0.043(4) Uiso 1 1 d . . .
C6 C 0.73714(9) 0.34690(7) 0.46777(6) 0.02043(14) Uani 1 1 d . . .
C7 C 0.96717(9) 0.56407(7) 0.64585(6) 0.02120(14) Uani 1 1 d . . .
H7 H 1.0301(14) 0.5241(10) 0.6713(9) 0.023(3) Uiso 1 1 d . . .
C8 C 0.99187(9) 0.67924(7) 0.68739(6) 0.02057(14) Uani 1 1 d . . .
C9 C 0.90275(9) 0.74847(7) 0.65673(6) 0.01983(14) Uani 1 1 d . . .
C10 C 0.92878(9) 0.86358(7) 0.70915(6) 0.02108(14) Uani 1 1 d . . .
C11 C 1.04064(10) 0.89963(7) 0.78423(7) 0.02439(16) Uani 1 1 d . . .
H11 H 1.0583(15) 0.9725(11) 0.8179(10) 0.028(3) Uiso 1 1 d . . .
C12 C 1.13246(10) 0.83166(8) 0.81389(7) 0.02471(16) Uani 1 1 d . A .
C13 C 1.10593(10) 0.72263(8) 0.76425(7) 0.02382(15) Uani 1 1 d . . .
H13 H 1.1672(17) 0.6723(13) 0.7785(12) 0.042(4) Uiso 1 1 d . . .
C14 C 1.25426(11) 0.88125(9) 0.89750(7) 0.02988(19) Uani 1 1 d . . .
C15 C 1.3571(3) 0.9676(2) 0.86829(18) 0.0451(6) Uani 0.670(7) 1 d P A 1
H15A H 1.3016 0.9955 0.8227 0.068 Uiso 0.670(7) 1 calc PR A 1
H15B H 1.4389 0.9334 0.8367 0.068 Uiso 0.670(7) 1 calc PR A 1
H15C H 1.3954 1.0282 0.9272 0.068 Uiso 0.670(7) 1 calc PR A 1
C15' C 1.2642(15) 0.7969(8) 0.9613(8) 0.117(5) Uani 0.330(7) 1 d P A 2
H15D H 1.2774 0.7246 0.9179 0.176 Uiso 0.330(7) 1 calc PR A 2
H15E H 1.1735 0.7917 0.9927 0.176 Uiso 0.330(7) 1 calc PR A 2
H15F H 1.3476 0.8238 1.0118 0.176 Uiso 0.330(7) 1 calc PR A 2
C16 C 1.1900(3) 0.9406(3) 0.98776(18) 0.0476(7) Uani 0.670(7) 1 d P A 1
H16A H 1.1637 1.0101 0.9822 0.071 Uiso 0.670(7) 1 calc PR A 1
H16B H 1.2619 0.9548 1.0448 0.071 Uiso 0.670(7) 1 calc PR A 1
H16C H 1.1020 0.8960 0.9958 0.071 Uiso 0.670(7) 1 calc PR A 1
C16' C 1.3915(5) 0.8970(10) 0.8597(4) 0.084(4) Uani 0.330(7) 1 d P A 2
H16D H 1.3844 0.9454 0.8192 0.125 Uiso 0.330(7) 1 calc PR A 2
H16E H 1.4162 0.8263 0.8197 0.125 Uiso 0.330(7) 1 calc PR A 2
H16F H 1.4680 0.9301 0.9142 0.125 Uiso 0.330(7) 1 calc PR A 2
C17 C 1.3444(4) 0.7974(2) 0.9152(3) 0.0628(11) Uani 0.670(7) 1 d P A 1
H17A H 1.4241 0.7889 0.8726 0.094 Uiso 0.670(7) 1 calc PR A 1
H17B H 1.2822 0.7273 0.9007 0.094 Uiso 0.670(7) 1 calc PR A 1
H17C H 1.3857 0.8214 0.9840 0.094 Uiso 0.670(7) 1 calc PR A 1
C17' C 1.2256(10) 0.9867(9) 0.9724(7) 0.097(4) Uani 0.330(7) 1 d P A 2
H17D H 1.2207 1.0436 0.9407 0.146 Uiso 0.330(7) 1 calc PR A 2
H17E H 1.3052 1.0100 1.0257 0.146 Uiso 0.330(7) 1 calc PR A 2
H17F H 1.1324 0.9745 0.9991 0.146 Uiso 0.330(7) 1 calc PR A 2
C18 C 0.83316(10) 0.94247(7) 0.68248(7) 0.02351(15) Uani 1 1 d . . .
C19 C 0.67352(11) 0.91003(9) 0.69633(10) 0.0335(2) Uani 1 1 d . . .
H19A H 0.6394(18) 0.8428(13) 0.6521(12) 0.042(4) Uiso 1 1 d . . .
H19A H 0.6634(19) 0.9080(14) 0.7622(13) 0.049(4) Uiso 1 1 d . . .
H19A H 0.609(2) 0.9572(15) 0.6789(13) 0.055(5) Uiso 1 1 d . . .
C20 C 0.84491(13) 0.93934(8) 0.57584(8) 0.02953(18) Uani 1 1 d . . .
H20C H 0.8177(16) 0.8691(12) 0.5314(11) 0.035(4) Uiso 1 1 d . . .
H20B H 0.9439(18) 0.9718(13) 0.5688(12) 0.040(4) Uiso 1 1 d . . .
H20A H 0.7863(17) 0.9869(12) 0.5577(11) 0.038(4) Uiso 1 1 d . . .
C21 C 0.87846(13) 1.06097(8) 0.74650(9) 0.0319(2) Uani 1 1 d . . .
H21C H 0.8123(17) 1.1064(12) 0.7230(11) 0.038(4) Uiso 1 1 d . . .
H21B H 0.9776(19) 1.0893(13) 0.7401(12) 0.047(4) Uiso 1 1 d . . .
H21A H 0.867(2) 1.0693(14) 0.8158(13) 0.052(5) Uiso 1 1 d . . .
C22 C 0.56393(10) 0.39372(7) 0.36355(7) 0.02564(16) Uani 1 1 d . . .
H22 H 0.5235(16) 0.3195(12) 0.3390(11) 0.032(3) Uiso 1 1 d . . .
C23 C 0.50362(10) 0.46188(8) 0.31514(7) 0.02530(16) Uani 1 1 d . . .
C24 C 0.39893(11) 0.41029(9) 0.23302(8) 0.02947(18) Uani 1 1 d . . .
H24 H 0.3690(16) 0.3323(12) 0.2213(11) 0.034(4) Uiso 1 1 d . . .
C25 C 0.34752(10) 0.46651(9) 0.17410(7) 0.02943(18) Uani 1 1 d . . .
C26 C 0.40334(10) 0.57824(9) 0.19918(7) 0.02798(17) Uani 1 1 d . . .
H26 H 0.3727(15) 0.6179(11) 0.1595(10) 0.030(3) Uiso 1 1 d . . .
C27 C 0.50388(10) 0.63433(8) 0.27810(7) 0.02412(15) Uani 1 1 d . . .
C28 C 0.55349(9) 0.57542(7) 0.34162(7) 0.02305(15) Uani 1 1 d . . .
C29 C 0.56215(10) 0.75473(8) 0.29799(7) 0.02580(16) Uani 1 1 d . . .
C30 C 0.50397(15) 0.79887(10) 0.21722(9) 0.0376(2) Uani 1 1 d . . .
H30B H 0.395(2) 0.7928(14) 0.2091(13) 0.050(4) Uiso 1 1 d . . .
H30B H 0.542(2) 0.8792(15) 0.2388(13) 0.052(5) Uiso 1 1 d . . .
H30A H 0.5321(18) 0.7608(13) 0.1552(12) 0.043(4) Uiso 1 1 d . . .
C31 C 0.51292(13) 0.82341(10) 0.39489(9) 0.0332(2) Uani 1 1 d . . .
H31C H 0.5438(18) 0.8949(14) 0.4045(12) 0.043(4) Uiso 1 1 d . . .
H31B H 0.416(2) 0.8208(13) 0.3929(12) 0.044(4) Uiso 1 1 d . . .
H31A H 0.5450(16) 0.8020(12) 0.4486(11) 0.035(4) Uiso 1 1 d . . .
C32 C 0.72997(12) 0.76964(9) 0.30247(9) 0.0323(2) Uani 1 1 d . . .
H32C H 0.7715(16) 0.7479(12) 0.3524(11) 0.035(4) Uiso 1 1 d . . .
H32A H 0.7635(17) 0.7285(12) 0.2439(12) 0.039(4) Uiso 1 1 d . . .
H32A H 0.7653(19) 0.8455(15) 0.3138(13) 0.052(5) Uiso 1 1 d . . .
C33 C 0.23478(11) 0.41506(11) 0.08526(8) 0.0352(2) Uani 1 1 d . . .
C34 C 0.20192(18) 0.29128(13) 0.06299(12) 0.0512(3) Uani 1 1 d . . .
H34B H 0.158(3) 0.2666(18) 0.1184(17) 0.078(6) Uiso 1 1 d . . .
H34A H 0.133(3) 0.2580(19) 0.0051(18) 0.088(7) Uiso 1 1 d . . .
H34C H 0.292(2) 0.2592(14) 0.0503(13) 0.054(5) Uiso 1 1 d . . .
C35 C 0.29015(18) 0.43947(16) -0.00531(9) 0.0515(4) Uani 1 1 d . . .
H35C H 0.303(2) 0.5191(17) 0.0035(15) 0.065(6) Uiso 1 1 d . . .
H35B H 0.378(2) 0.4089(17) -0.0195(15) 0.069(6) Uiso 1 1 d . . .
H35A H 0.216(2) 0.4054(17) -0.0623(16) 0.073(6) Uiso 1 1 d . . .
C36 C 0.09180(13) 0.46483(14) 0.10600(10) 0.0444(3) Uani 1 1 d . . .
H36C H 0.018(2) 0.4379(14) 0.0534(13) 0.052(5) Uiso 1 1 d . . .
H36B H 0.1079(19) 0.5413(15) 0.1146(13) 0.051(5) Uiso 1 1 d . . .
H36A H 0.043(2) 0.4519(16) 0.1645(15) 0.063(5) Uiso 1 1 d . . .

loop_
_atom_site_aniso_label
_atom_site_aniso_U_11
_atom_site_aniso_U_22
_atom_site_aniso_U_33
_atom_site_aniso_U_23
_atom_site_aniso_U_13
_atom_site_aniso_U_12
Co1 0.01906(6) 0.01727(6) 0.01895(6) 0.00574(4) -0.00273(4) 0.00070(4)
O1 0.0227(3) 0.0186(3) 0.0232(3) 0.0055(2) -0.0054(2) 0.0004(2)
O2 0.0268(3) 0.0219(3) 0.0250(3) 0.0079(2) -0.0078(2) 0.0007(2)
N1 0.0198(3) 0.0181(3) 0.0198(3) 0.0058(2) -0.0004(2) 0.0014(2)
N2 0.0209(3) 0.0195(3) 0.0217(3) 0.0070(2) -0.0015(2) 0.0003(2)
C1 0.0210(3) 0.0192(3) 0.0223(4) 0.0076(3) 0.0021(3) 0.0027(3)
C2 0.0266(4) 0.0232(4) 0.0291(4) 0.0100(3) -0.0021(3) 0.0039(3)
C3 0.0300(4) 0.0222(4) 0.0350(5) 0.0122(4) 0.0022(4) 0.0059(3)
C4 0.0314(4) 0.0194(4) 0.0320(5) 0.0082(3) 0.0042(3) 0.0024(3)
C5 0.0277(4) 0.0197(3) 0.0264(4) 0.0067(3) 0.0011(3) -0.0005(3)
C6 0.0202(3) 0.0197(3) 0.0219(4) 0.0078(3) 0.0016(3) 0.0007(3)
C7 0.0209(3) 0.0216(3) 0.0214(4) 0.0079(3) -0.0013(3) 0.0024(3)
C8 0.0198(3) 0.0216(3) 0.0191(3) 0.0062(3) -0.0021(3) 0.0002(3)
C9 0.0192(3) 0.0200(3) 0.0194(3) 0.0062(3) -0.0003(3) 0.0001(3)
C10 0.0205(3) 0.0205(3) 0.0209(4) 0.0055(3) 0.0012(3) 0.0000(3)
C11 0.0239(4) 0.0226(4) 0.0227(4) 0.0033(3) 0.0001(3) -0.0023(3)
C12 0.0206(3) 0.0288(4) 0.0215(4) 0.0057(3) -0.0024(3) -0.0022(3)
C13 0.0204(3) 0.0268(4) 0.0230(4) 0.0079(3) -0.0032(3) 0.0001(3)
C14 0.0236(4) 0.0345(5) 0.0247(4) 0.0028(4) -0.0053(3) -0.0027(3)
C15 0.0294(9) 0.0586(14) 0.0371(10) 0.0076(9) -0.0017(7) -0.0160(9)
C15' 0.144(9) 0.110(6) 0.090(6) 0.070(5) -0.094(6) -0.072(6)
C16 0.0375(10) 0.0699(19) 0.0207(8) -0.0016(10) -0.0007(7) -0.0096(11)
C16' 0.0207(17) 0.163(10) 0.035(2) -0.004(3) 0.0010(14) -0.026(3)
C17 0.0588(15) 0.0448(12) 0.0691(19) 0.0045(12) -0.0442(14) 0.0063(11)
C17' 0.065(5) 0.092(6) 0.079(5) -0.056(5) -0.044(4) 0.044(4)
C18 0.0236(4) 0.0195(3) 0.0262(4) 0.0054(3) 0.0028(3) 0.0024(3)
C19 0.0239(4) 0.0301(5) 0.0466(6) 0.0112(4) 0.0070(4) 0.0048(3)
C20 0.0392(5) 0.0227(4) 0.0282(4) 0.0099(3) 0.0019(4) 0.0057(4)
C21 0.0356(5) 0.0210(4) 0.0350(5) 0.0028(4) 0.0024(4) 0.0043(3)
C22 0.0250(4) 0.0218(4) 0.0274(4) 0.0070(3) -0.0053(3) -0.0023(3)
C23 0.0232(4) 0.0253(4) 0.0253(4) 0.0074(3) -0.0055(3) -0.0004(3)
C24 0.0249(4) 0.0307(4) 0.0285(4) 0.0067(4) -0.0074(3) -0.0023(3)
C25 0.0230(4) 0.0377(5) 0.0248(4) 0.0079(4) -0.0047(3) 0.0013(3)
C26 0.0246(4) 0.0360(5) 0.0243(4) 0.0115(4) -0.0031(3) 0.0053(3)
C27 0.0225(4) 0.0280(4) 0.0229(4) 0.0095(3) -0.0008(3) 0.0053(3)
C28 0.0206(3) 0.0245(4) 0.0231(4) 0.0074(3) -0.0027(3) 0.0016(3)
C29 0.0271(4) 0.0270(4) 0.0263(4) 0.0115(3) 0.0028(3) 0.0074(3)
C30 0.0478(6) 0.0362(5) 0.0350(6) 0.0186(5) 0.0008(5) 0.0124(5)
C31 0.0363(5) 0.0333(5) 0.0311(5) 0.0086(4) 0.0056(4) 0.0120(4)
C32 0.0284(4) 0.0331(5) 0.0376(5) 0.0139(4) 0.0058(4) 0.0035(4)
C33 0.0256(4) 0.0510(6) 0.0256(4) 0.0116(4) -0.0071(3) -0.0037(4)
C34 0.0448(7) 0.0513(8) 0.0448(7) 0.0061(6) -0.0197(6) -0.0092(6)
C35 0.0433(7) 0.0778(11) 0.0247(5) 0.0105(6) -0.0015(5) -0.0121(7)
C36 0.0271(5) 0.0712(9) 0.0405(6) 0.0286(6) -0.0059(4) 0.0026(5)

loop_
_atom_type_symbol
_atom_type_description
_atom_type_scat_dispersion_real
_atom_type_scat_dispersion_imag
_atom_type_scat_source
C C 0.0033 0.0016 'International Tables Vol C Tables 4.2.6.8 and 6.1.1.4'
H H 0.0000 0.0000 'International Tables Vol C Tables 4.2.6.8 and 6.1.1.4'
N N 0.0061 0.0033 'International Tables Vol C Tables 4.2.6.8 and 6.1.1.4'
O O 0.0106 0.0060 'International Tables Vol C Tables 4.2.6.8 and 6.1.1.4'
Co Co 0.3494 0.9721 'International Tables Vol C Tables 4.2.6.8 and 6.1.1.4'

loop_
_geom_angle_atom_site_label_1
_geom_angle_atom_site_label_2
_geom_angle_atom_site_label_3
_geom_angle
O2 Co1 O1 87.53(3)
O2 Co1 N1 171.69(3)
O1 Co1 N1 93.96(3)
O2 Co1 N2 94.03(3)
O1 Co1 N2 174.04(3)
N1 Co1 N2 85.33(3)
C9 O1 Co1 129.21(6)
C28 O2 Co1 129.26(6)
C7 N1 C1 120.16(7)
C7 N1 Co1 125.77(6)
C1 N1 Co1 113.84(6)
C22 N2 C6 120.45(8)
C22 N2 Co1 125.54(6)
C6 N2 Co1 113.95(6)
C2 C1 C6 120.29(8)
C2 C1 N1 126.19(8)
C6 C1 N1 113.51(7)
C3 C2 C1 119.06(9)
C4 C3 C2 120.63(9)
C3 C4 C5 120.52(9)
C4 C5 C6 119.25(9)
C5 C6 C1 120.18(8)
C5 C6 N2 126.33(8)
C1 C6 N2 113.37(7)
N1 C7 C8 125.53(8)
C13 C8 C7 116.96(8)
C13 C8 C9 121.01(8)
C7 C8 C9 121.98(8)
O1 C9 C8 122.45(7)
O1 C9 C10 119.84(7)
C8 C9 C10 117.71(7)
C11 C10 C9 117.91(8)
C11 C10 C18 121.57(8)
C9 C10 C18 120.51(7)
C10 C11 C12 124.85(8)
C13 C12 C11 116.71(8)
C13 C12 C14 123.16(9)
C11 C12 C14 120.13(8)
C12 C13 C8 121.77(8)
C16' C14 C16 133.6(3)
C16' C14 C17 73.0(5)
C16 C14 C17 111.4(2)
C16' C14 C12 110.5(2)
C16 C14 C12 109.56(13)
C17 C14 C12 112.45(12)
C16' C14 C17' 110.2(5)
C16 C14 C17' 28.8(6)
C17 C14 C17' 127.0(4)
C12 C14 C17' 114.8(2)
C16' C14 C15 37.6(5)
C16 C14 C15 107.26(16)
C17 C14 C15 108.39(19)
C12 C14 C15 107.52(11)
C17' C14 C15 78.8(6)
C16' C14 C15' 109.4(6)
C16 C14 C15' 78.9(6)
C17 C14 C15' 37.9(5)
C12 C14 C15' 108.0(2)
C17' C14 C15' 103.6(6)
C15 C14 C15' 139.1(4)
C21 C18 C19 107.97(8)
C21 C18 C10 112.48(8)
C19 C18 C10 109.21(8)
C21 C18 C20 106.99(8)
C19 C18 C20 109.57(9)
C10 C18 C20 110.54(7)
N2 C22 C23 125.47(8)
C22 C23 C24 116.92(9)
C22 C23 C28 121.92(8)
C24 C23 C28 120.96(9)
C25 C24 C23 121.46(9)
C24 C25 C26 116.66(9)
C24 C25 C33 123.52(10)
C26 C25 C33 119.82(9)
C27 C26 C25 125.31(9)
C26 C27 C28 117.62(9)
C26 C27 C29 121.82(8)
C28 C27 C29 120.56(8)
O2 C28 C23 122.17(8)
O2 C28 C27 120.01(8)
C23 C28 C27 117.82(8)
C27 C29 C32 110.35(8)
C27 C29 C30 111.87(9)
C32 C29 C30 107.34(9)
C27 C29 C31 109.69(8)
C32 C29 C31 110.02(9)
C30 C29 C31 107.50(8)
C25 C33 C34 111.88(10)
C25 C33 C36 108.97(10)
C34 C33 C36 108.36(11)
C25 C33 C35 110.12(10)
C34 C33 C35 109.08(12)
C36 C33 C35 108.35(11)

loop_
_geom_bond_atom_site_label_1
_geom_bond_atom_site_label_2
_geom_bond_distance
Co1 O2 1.8453(7)
Co1 O1 1.8486(6)
Co1 N1 1.8597(7)
Co1 N2 1.8603(7)
O1 C9 1.3044(10)
O2 C28 1.3059(11)
N1 C7 1.3050(11)
N1 C1 1.4194(11)
N2 C22 1.3091(12)
N2 C6 1.4181(11)
C1 C2 1.3910(12)
C1 C6 1.3923(12)
C2 C3 1.3869(14)
C3 C4 1.3836(15)
C4 C5 1.3850(14)
C5 C6 1.3906(12)
C7 C8 1.4163(12)
C8 C13 1.4136(12)
C8 C9 1.4199(12)
C9 C10 1.4389(12)
C10 C11 1.3790(12)
C10 C18 1.5314(12)
C11 C12 1.4164(13)
C12 C13 1.3634(13)
C12 C14 1.5271(13)
C14 C16' 1.427(4)
C14 C16 1.487(3)
C14 C17 1.503(3)
C14 C17' 1.521(6)
C14 C15 1.564(2)
C14 C15' 1.631(6)
C18 C21 1.5299(13)
C18 C19 1.5303(14)
C18 C20 1.5326(14)
C22 C23 1.4128(13)
C23 C24 1.4205(13)
C23 C28 1.4207(13)
C24 C25 1.3659(15)
C25 C26 1.4129(15)
C25 C33 1.5266(14)
C26 C27 1.3797(13)
C27 C28 1.4373(12)
C27 C29 1.5299(14)
C29 C32 1.5336(14)
C29 C30 1.5327(14)
C29 C31 1.5327(15)
C33 C34 1.530(2)
C33 C36 1.5318(18)
C33 C35 1.5352(18)
